data_4061042
loop_
_publ_author_name
'Antinolo, A.'
'Fernandez-Galan, R'
'Otero, A.'
'Prashar, S.'
'Rivilla, I.'
'Rodriguez, A.'
'Maestro, MA.'

_publ_section_title
;
New Synthon in the Design of ansa-Cyclopentadienyl Ligands with Variable
Substitution at the Bridging Atom
;
_journal_name_full Organometallics
_journal_paper_doi 10.1021/om049425a
_journal_year 2004
_chemical_formula_sum 'C54 H66 K2 N3'
_chemical_formula_weight 835.3
_space_group_IT_number 14
_symmetry_cell_setting monoclinic
_symmetry_space_group_name_Hall '-P 2ybc'
_symmetry_space_group_name_H-M 'P 1 21/c 1'
_cell_angle_alpha 90.00
_cell_angle_beta 92.080(3)
_cell_angle_gamma 90.00
_cell_formula_units_Z 4
_cell_length_a 16.710(2)
_cell_length_b 9.8370(10)
_cell_length_c 29.408(2)
_cell_measurement_temperature 173(2)
_cell_volume 4830.8(8)
_diffrn_ambient_temperature 173(2)
_exptl_crystal_density_diffrn 1.149
_cod_original_sg_symbol_H-M 'P 21/c'
_cod_database_code 4061042

loop_
_symmetry_equiv_pos_as_xyz
'x, y, z'
'-x, y+1/2, -z+1/2'
'-x, -y, -z'
'x, -y-1/2, z-1/2'

loop_
_atom_site_label
_atom_site_type_symbol
_atom_site_fract_x
_atom_site_fract_y
_atom_site_fract_z
_atom_site_U_iso_or_equiv
_atom_site_adp_type
_atom_site_occupancy
_atom_site_symmetry_multiplicity
_atom_site_calc_flag
_atom_site_refinement_flags
_atom_site_disorder_assembly
_atom_site_disorder_group
K1 K 0.42457(5) 0.60048(9) 0.77199(3) 0.0436(2) Uani 1 1 d . . .
K2 K 0.05112(5) 0.61009(8) 0.79668(2) 0.0354(2) Uani 1 1 d . . .
N1 N 0.3648(2) 0.6389(6) 0.93162(13) 0.0779(14) Uani 1 1 d . . .
N2 N -0.18779(19) 0.7090(4) 0.84745(11) 0.0494(9) Uani 1 1 d . . .
N3 N 0.16428(19) 0.0666(3) 0.52382(10) 0.0407(8) Uani 1 1 d . . .
C1 C 0.2383(2) 0.5728(6) 0.78403(17) 0.0616(13) Uani 1 1 d . . .
C2 C 0.2605(3) 0.6782(5) 0.8143(2) 0.0764(18) Uani 1 1 d . . .
H2 H 0.2524 0.7713 0.8110 0.092 Uiso 1 1 calc . . .
C3 C 0.3013(3) 0.6020(6) 0.85401(15) 0.0601(14) Uani 1 1 d . . .
C4 C 0.2970(3) 0.4673(5) 0.8424(2) 0.0690(14) Uani 1 1 d . . .
H4 H 0.3169 0.3956 0.8601 0.083 Uiso 1 1 calc . . .
C5 C 0.2614(3) 0.4556(6) 0.8034(2) 0.0730(15) Uani 1 1 d . . .
H5 H 0.2521 0.3718 0.7896 0.088 Uiso 1 1 calc . . .
C6 C 0.3305(3) 0.6814(6) 0.8907(2) 0.094(2) Uani 1 1 d . . .
H6 H 0.3260 0.7750 0.8869 0.112 Uiso 1 1 calc . . .
C7 C 0.3737(4) 0.5047(7) 0.9422(3) 0.120(3) Uani 1 1 d . . .
H7A H 0.3985 0.4962 0.9721 0.179 Uiso 1 1 calc . . .
H7B H 0.4067 0.4617 0.9204 0.179 Uiso 1 1 calc . . .
H7C H 0.3221 0.4617 0.9417 0.179 Uiso 1 1 calc . . .
C8 C 0.3933(4) 0.7425(7) 0.9610(2) 0.112(2) Uani 1 1 d . . .
H8A H 0.3822 0.8295 0.9474 0.168 Uiso 1 1 calc . . .
H8B H 0.4500 0.7325 0.9663 0.168 Uiso 1 1 calc . . .
H8C H 0.3670 0.7362 0.9894 0.168 Uiso 1 1 calc . . .
C9 C 0.4524(2) 0.9138(3) 0.77705(12) 0.0322(8) Uani 1 1 d . . .
C10 C 0.5279(2) 0.8554(4) 0.79031(14) 0.0363(9) Uani 1 1 d . . .
C11 C 0.5610(2) 0.7963(4) 0.75303(13) 0.0398(9) Uani 1 1 d . . .
C12 C 0.5079(2) 0.8165(4) 0.71491(14) 0.0423(10) Uani 1 1 d . . .
C13 C 0.4423(2) 0.8867(4) 0.72967(13) 0.0371(9) Uani 1 1 d . . .
C14 C 0.3902(2) 0.9802(4) 0.80122(12) 0.0309(8) Uani 1 1 d . . .
C15 C 0.37903(19) 1.0285(3) 0.84426(11) 0.0279(8) Uani 1 1 d . . .
C16 C 0.4320(2) 1.0424(4) 0.88449(12) 0.0341(8) Uani 1 1 d . . .
C17 C 0.3877(2) 1.0929(4) 0.91873(12) 0.0383(9) Uani 1 1 d . . .
C18 C 0.3059(2) 1.1113(4) 0.90216(12) 0.0370(9) Uani 1 1 d . . .
C19 C 0.3003(2) 1.0754(4) 0.85771(12) 0.0334(9) Uani 1 1 d . . .
C20 C 0.5205(2) 1.0186(5) 0.88729(15) 0.0638(14) Uani 1 1 d . . .
H20A H 0.5432 1.0634 0.9137 0.096 Uiso 1 1 calc R . .
H20B H 0.5442 1.0543 0.8605 0.096 Uiso 1 1 calc R . .
H20C H 0.5309 0.9228 0.8894 0.096 Uiso 1 1 calc R . .
C21 C 0.4168(3) 1.1247(5) 0.96668(14) 0.0617(13) Uani 1 1 d . . .
H21A H 0.3986 1.0556 0.9869 0.093 Uiso 1 1 calc R . .
H21B H 0.3961 1.2114 0.9756 0.093 Uiso 1 1 calc R . .
H21C H 0.4743 1.1275 0.9681 0.093 Uiso 1 1 calc R . .
C22 C 0.2397(2) 1.1622(5) 0.93143(15) 0.0611(13) Uani 1 1 d . . .
H22A H 0.1930 1.1817 0.9126 0.092 Uiso 1 1 calc R . .
H22B H 0.2570 1.2434 0.9470 0.092 Uiso 1 1 calc R . .
H22C H 0.2270 1.0938 0.9533 0.092 Uiso 1 1 calc R . .
C23 C 0.2246(2) 1.0784(5) 0.82827(14) 0.0505(11) Uani 1 1 d . . .
H23A H 0.1969 0.9936 0.8310 0.076 Uiso 1 1 calc R . .
H23B H 0.2379 1.0925 0.7971 0.076 Uiso 1 1 calc R . .
H23C H 0.1910 1.1512 0.8380 0.076 Uiso 1 1 calc R . .
C24 C -0.0515(5) 0.7043(12) 0.8819(3) 0.031(2) Uiso 0.50 1 d P A 1
C25 C -0.0297(6) 0.5572(9) 0.8836(2) 0.0265(19) Uiso 0.50 1 d P A 1
H25 H -0.0631 0.4843 0.8762 0.032 Uiso 0.50 1 calc P B 1
C26 C 0.0509(7) 0.5500(9) 0.8984(3) 0.0275(18) Uiso 0.50 1 d P A 1
H26 H 0.0799 0.4700 0.9026 0.033 Uiso 0.50 1 calc P C 1
C27 C 0.0819(5) 0.6847(15) 0.9064(3) 0.037(2) Uiso 0.50 1 d P A 1
H27 H 0.1340 0.7061 0.9161 0.044 Uiso 0.50 1 calc P D 1
C28 C 0.0216(8) 0.7758(9) 0.8973(3) 0.033(2) Uiso 0.50 1 d P A 1
H28 H 0.0263 0.8696 0.9004 0.039 Uiso 0.50 1 calc P E 1
C241 C -0.0520(5) 0.6502(13) 0.8807(3) 0.039(3) Uiso 0.50 1 d P A 2
C251 C 0.0049(8) 0.5454(9) 0.8910(3) 0.037(2) Uiso 0.50 1 d P A 2
H251 H -0.0045 0.4525 0.8888 0.044 Uiso 0.50 1 calc P F 2
C261 C 0.0737(6) 0.6037(17) 0.9043(3) 0.052(2) Uiso 0.50 1 d P A 2
H261 H 0.1208 0.5582 0.9125 0.062 Uiso 0.50 1 calc P G 2
C271 C 0.0634(8) 0.7437(13) 0.9039(3) 0.049(3) Uiso 0.50 1 d P A 2
H271 H 0.1025 0.8071 0.9123 0.058 Uiso 0.50 1 calc P H 2
C281 C -0.0117(7) 0.7734(10) 0.8897(3) 0.039(2) Uiso 0.50 1 d P A 2
H281 H -0.0333 0.8601 0.8863 0.046 Uiso 0.50 1 calc P I 2
C29 C -0.1192(4) 0.7695(6) 0.8677(2) 0.0238(14) Uiso 0.50 1 d P A 1
H29 H -0.1204 0.8632 0.8716 0.029 Uiso 0.50 1 calc P J 1
C30 C -0.1997(5) 0.5809(8) 0.8371(2) 0.0372(18) Uiso 0.50 1 d P A 1
H30A H -0.2523 0.5700 0.8234 0.056 Uiso 0.50 1 calc P K 1
H30B H -0.1949 0.5267 0.8642 0.056 Uiso 0.50 1 calc P L 1
H30C H -0.1605 0.5520 0.8161 0.056 Uiso 0.50 1 calc P M 1
C31 C -0.2523(4) 0.8161(8) 0.8340(2) 0.0366(17) Uiso 0.50 1 d P A 1
H31A H -0.2347 0.9043 0.8441 0.055 Uiso 0.50 1 calc P N 1
H31B H -0.3016 0.7935 0.8480 0.055 Uiso 0.50 1 calc P O 1
H31C H -0.2606 0.8168 0.8015 0.055 Uiso 0.50 1 calc P P 1
C291 C -0.1270(5) 0.6119(9) 0.8601(3) 0.056(2) Uiso 0.50 1 d P A 2
H291 H -0.1370 0.5202 0.8547 0.068 Uiso 0.50 1 calc P Q 2
C301 C -0.2548(6) 0.6278(11) 0.8220(3) 0.072(3) Uiso 0.50 1 d P A 2
H30D H -0.2394 0.5340 0.8201 0.107 Uiso 0.50 1 calc P R 2
H30E H -0.2632 0.6640 0.7919 0.107 Uiso 0.50 1 calc P S 2
H30F H -0.3035 0.6348 0.8382 0.107 Uiso 0.50 1 calc P T 2
C311 C -0.1932(6) 0.8296(12) 0.8549(3) 0.068(3) Uiso 0.50 1 d P A 2
H31D H -0.2424 0.8634 0.8413 0.101 Uiso 0.50 1 calc P U 2
H31E H -0.1488 0.8762 0.8422 0.101 Uiso 0.50 1 calc P V 2
H31F H -0.1929 0.8447 0.8872 0.101 Uiso 0.50 1 calc P W 2
C32 C 0.04938(19) 0.8071(3) 0.71586(11) 0.0283(8) Uani 1 1 d . . .
C33 C 0.0604(2) 0.8933(4) 0.75485(12) 0.0353(9) Uani 1 1 d . . .
C34 C -0.0103(2) 0.9049(4) 0.77671(13) 0.0401(9) Uani 1 1 d . . .
C35 C -0.0677(2) 0.8261(4) 0.75222(13) 0.0377(9) Uani 1 1 d . . .
C36 C -0.0330(2) 0.7682(4) 0.71554(13) 0.0326(8) Uani 1 1 d . . .
C37 C 0.1152(2) 0.7685(3) 0.68898(12) 0.0291(8) Uani 1 1 d . . .
C38 C 0.12656(19) 0.7025(3) 0.64845(11) 0.0275(8) Uani 1 1 d . A .
C39 C 0.07162(19) 0.6575(3) 0.61189(11) 0.0292(8) Uani 1 1 d . . .
C40 C 0.1162(2) 0.6108(3) 0.57745(11) 0.0319(8) Uani 1 1 d . A .
C41 C 0.2007(2) 0.6183(4) 0.59091(11) 0.0328(8) Uani 1 1 d . . .
C42 C 0.20736(19) 0.6739(4) 0.63301(12) 0.0323(8) Uani 1 1 d . A .
C43 C -0.0186(2) 0.6665(4) 0.60997(13) 0.0408(9) Uani 1 1 d . A .
H43A H -0.0381 0.6542 0.5791 0.061 Uiso 1 1 calc R . .
H43B H -0.0348 0.7541 0.6207 0.061 Uiso 1 1 calc R . .
H43C H -0.0402 0.5969 0.6288 0.061 Uiso 1 1 calc R . .
C44 C 0.0860(2) 0.5586(4) 0.53174(13) 0.0474(10) Uani 1 1 d . . .
H44A H 0.0945 0.4623 0.5302 0.071 Uiso 1 1 calc R A .
H44B H 0.1144 0.6028 0.5081 0.071 Uiso 1 1 calc R . .
H44C H 0.0298 0.5777 0.5279 0.071 Uiso 1 1 calc R . .
C45 C 0.2668(2) 0.5700(4) 0.56137(14) 0.0496(11) Uani 1 1 d . A .
H45A H 0.3177 0.5889 0.5762 0.074 Uiso 1 1 calc R . .
H45B H 0.2632 0.6165 0.5327 0.074 Uiso 1 1 calc R . .
H45C H 0.2616 0.4739 0.5564 0.074 Uiso 1 1 calc R . .
C46 C 0.2836(2) 0.6986(4) 0.66068(12) 0.0403(9) Uani 1 1 d . . .
H46A H 0.3287 0.6736 0.6432 0.060 Uiso 1 1 calc R A .
H46B H 0.2834 0.6448 0.6879 0.060 Uiso 1 1 calc R . .
H46C H 0.2873 0.7931 0.6686 0.060 Uiso 1 1 calc R . .
C47 C 0.2995(2) 0.0817(4) 0.56023(12) 0.0408(10) Uani 1 1 d . . .
C48 C 0.3637(3) 0.1723(5) 0.57369(15) 0.0499(11) Uani 1 1 d . . .
C49 C 0.4233(3) 0.1005(5) 0.59493(16) 0.0574(12) Uani 1 1 d . . .
C50 C 0.3985(3) -0.0385(5) 0.59561(17) 0.0587(13) Uani 1 1 d . . .
C51 C 0.3249(3) -0.0510(5) 0.57486(15) 0.0493(11) Uani 1 1 d . . .
C52 C 0.2302(2) 0.1311(4) 0.53946(12) 0.0389(9) Uani 1 1 d . . .
C53 C 0.1551(4) -0.0787(5) 0.5271(2) 0.0581(13) Uani 1 1 d . . .
C54 C 0.0952(3) 0.1432(5) 0.50592(16) 0.0486(11) Uani 1 1 d . . .
H13 H 0.4010(19) 0.920(3) 0.7125(10) 0.022(9) Uiso 1 1 d . . .
H37 H 0.1646(17) 0.795(3) 0.7026(9) 0.016(8) Uiso 1 1 d . . .
H33 H 0.1044(19) 0.933(3) 0.7634(10) 0.024(9) Uiso 1 1 d . . .
H48 H 0.362(2) 0.262(4) 0.5711(12) 0.035(11) Uiso 1 1 d . . .
H35 H -0.122(2) 0.819(4) 0.7612(11) 0.040(10) Uiso 1 1 d . . .
H14 H 0.3425(19) 0.993(3) 0.7816(10) 0.029(9) Uiso 1 1 d . . .
H12 H 0.5180(18) 0.786(3) 0.6845(12) 0.032(9) Uiso 1 1 d . . .
H34 H -0.019(2) 0.963(4) 0.8040(13) 0.047(11) Uiso 1 1 d . . .
H10 H 0.5483(18) 0.853(3) 0.8185(11) 0.023(9) Uiso 1 1 d . . .
H11 H 0.613(2) 0.752(3) 0.7523(11) 0.034(10) Uiso 1 1 d . . .
H49 H 0.474(3) 0.130(4) 0.6060(15) 0.068(14) Uiso 1 1 d . . .
H52 H 0.2283(19) 0.231(4) 0.5361(11) 0.042(11) Uiso 1 1 d . . .
H51 H 0.297(2) -0.129(4) 0.5727(12) 0.045(12) Uiso 1 1 d . . .
H54C H 0.076(3) 0.105(5) 0.4788(17) 0.081(16) Uiso 1 1 d . . .
H53A H 0.155(3) -0.108(5) 0.5563(18) 0.078(17) Uiso 1 1 d . . .
H54B H 0.046(3) 0.129(4) 0.5249(15) 0.071(14) Uiso 1 1 d . . .
H53B H 0.108(3) -0.111(5) 0.5098(18) 0.097(18) Uiso 1 1 d . . .
H54A H 0.112(3) 0.244(5) 0.4981(16) 0.086(16) Uiso 1 1 d . . .
H36 H -0.058(2) 0.704(4) 0.6961(13) 0.050(12) Uiso 1 1 d . . .
H53C H 0.201(3) -0.122(4) 0.5130(15) 0.066(14) Uiso 1 1 d . . .
H50 H 0.427(3) -0.110(5) 0.6069(15) 0.067(15) Uiso 1 1 d . . .

loop_
_atom_site_aniso_label
_atom_site_aniso_U_11
_atom_site_aniso_U_22
_atom_site_aniso_U_33
_atom_site_aniso_U_23
_atom_site_aniso_U_13
_atom_site_aniso_U_12
K1 0.0359(5) 0.0384(5) 0.0573(6) 0.0005(4) 0.0146(4) 0.0007(4)
K2 0.0403(5) 0.0360(5) 0.0300(4) 0.0019(4) 0.0049(3) 0.0013(4)
N1 0.069(3) 0.127(5) 0.038(2) 0.013(3) 0.005(2) -0.035(3)
N2 0.044(2) 0.068(3) 0.0368(19) 0.0017(17) 0.0087(15) 0.0009(18)
N3 0.049(2) 0.038(2) 0.0347(18) 0.0016(14) 0.0000(15) 0.0006(16)
C1 0.035(2) 0.073(4) 0.078(3) 0.017(3) 0.015(2) -0.002(2)
C2 0.050(3) 0.043(3) 0.140(5) 0.029(3) 0.063(3) 0.015(2)
C3 0.042(3) 0.094(4) 0.046(3) -0.022(3) 0.018(2) -0.029(3)
C4 0.048(3) 0.064(4) 0.096(4) 0.011(3) 0.016(3) -0.006(2)
C5 0.062(3) 0.084(4) 0.075(4) -0.003(3) 0.017(3) -0.009(3)
C6 0.078(4) 0.081(4) 0.125(6) 0.004(4) 0.051(4) 0.001(3)
C7 0.132(6) 0.068(5) 0.164(7) 0.001(4) 0.067(5) -0.007(4)
C8 0.138(6) 0.090(5) 0.112(5) -0.016(4) 0.049(5) -0.013(4)
C9 0.0302(19) 0.033(2) 0.0332(19) -0.0004(16) 0.0038(15) -0.0021(16)
C10 0.031(2) 0.043(2) 0.034(2) 0.0013(18) -0.0033(17) 0.0014(17)
C11 0.029(2) 0.039(2) 0.052(3) -0.0030(19) 0.0044(18) 0.0034(18)
C12 0.047(2) 0.039(2) 0.041(2) -0.0073(19) 0.011(2) -0.0058(19)
C13 0.033(2) 0.036(2) 0.042(2) -0.0001(18) -0.0047(18) 0.0009(18)
C14 0.0218(18) 0.029(2) 0.041(2) 0.0046(16) -0.0038(16) -0.0021(15)
C15 0.0270(18) 0.0276(19) 0.0292(19) 0.0006(15) 0.0031(15) -0.0041(15)
C16 0.0285(19) 0.034(2) 0.039(2) 0.0003(17) -0.0051(16) 0.0002(16)
C17 0.041(2) 0.042(2) 0.032(2) -0.0020(17) -0.0028(17) -0.0013(18)
C18 0.031(2) 0.042(2) 0.038(2) -0.0002(18) 0.0051(16) -0.0009(17)
C19 0.0248(18) 0.037(2) 0.039(2) 0.0040(16) -0.0029(16) -0.0015(15)
C20 0.034(2) 0.099(4) 0.056(3) -0.027(3) -0.019(2) 0.011(2)
C21 0.066(3) 0.075(4) 0.043(2) -0.013(2) -0.006(2) 0.014(3)
C22 0.043(2) 0.084(4) 0.057(3) -0.017(3) 0.012(2) 0.001(2)
C23 0.032(2) 0.068(3) 0.052(3) -0.012(2) -0.0036(19) 0.007(2)
C32 0.0297(19) 0.0270(19) 0.0281(18) 0.0057(15) -0.0002(15) -0.0005(15)
C33 0.038(2) 0.031(2) 0.037(2) 0.0020(17) -0.0049(17) -0.0075(18)
C34 0.054(3) 0.033(2) 0.034(2) 0.0014(18) 0.0112(19) 0.0033(19)
C35 0.034(2) 0.038(2) 0.041(2) 0.0084(18) 0.0073(18) 0.0040(18)
C36 0.030(2) 0.032(2) 0.036(2) 0.0061(17) -0.0030(16) -0.0033(16)
C37 0.0231(18) 0.029(2) 0.035(2) 0.0083(16) -0.0045(16) -0.0046(15)
C38 0.0279(18) 0.0266(19) 0.0278(18) 0.0037(14) -0.0010(14) -0.0031(15)
C39 0.0259(18) 0.0263(19) 0.0351(19) 0.0041(15) -0.0024(15) -0.0027(15)
C40 0.036(2) 0.0258(19) 0.0337(19) 0.0012(16) -0.0048(16) -0.0050(16)
C41 0.034(2) 0.033(2) 0.0319(19) -0.0012(16) 0.0024(15) -0.0021(16)
C42 0.0258(18) 0.032(2) 0.038(2) 0.0047(16) -0.0039(15) -0.0035(15)
C43 0.031(2) 0.049(3) 0.042(2) -0.0012(19) -0.0081(17) -0.0051(18)
C44 0.052(3) 0.049(3) 0.041(2) -0.0089(19) -0.0046(19) -0.006(2)
C45 0.046(2) 0.051(3) 0.053(3) -0.011(2) 0.007(2) 0.002(2)
C46 0.028(2) 0.048(2) 0.044(2) 0.0000(19) -0.0042(17) -0.0016(17)
C47 0.045(2) 0.042(2) 0.036(2) 0.0000(18) 0.0145(18) -0.0035(19)
C48 0.053(3) 0.044(3) 0.054(3) 0.001(2) 0.015(2) -0.008(2)
C49 0.042(3) 0.071(4) 0.059(3) 0.004(3) 0.005(2) -0.007(3)
C50 0.054(3) 0.056(3) 0.066(3) 0.012(3) 0.005(2) 0.004(3)
C51 0.049(3) 0.044(3) 0.055(3) 0.004(2) 0.007(2) -0.005(2)
C52 0.053(3) 0.035(2) 0.030(2) -0.0016(17) 0.0122(18) -0.0059(19)
C53 0.061(3) 0.043(3) 0.070(4) -0.002(3) -0.009(3) -0.006(2)
C54 0.057(3) 0.051(3) 0.037(2) -0.001(2) 0.000(2) 0.003(2)

loop_
_geom_bond_atom_site_label_1
_geom_bond_atom_site_label_2
_geom_bond_distance
_geom_bond_site_symmetry_2
_geom_bond_publ_flag
K1 C12 3.032(4) 2_646 ?
K1 C11 3.051(4) . ?
K1 C13 3.063(4) 2_646 ?
K1 C12 3.073(4) . ?
K1 C10 3.081(4) . ?
K1 C11 3.093(4) 2_646 ?
K1 C13 3.097(4) . ?
K1 C9 3.120(4) . ?
K1 C9 3.145(3) 2_646 ?
K1 C2 3.146(4) . ?
K1 C10 3.147(4) 2_646 ?
K1 C1 3.157(4) . ?
K2 C251 2.974(8) . ?
K2 C25 2.979(7) . ?
K2 C34 3.015(4) 2_546 ?
K2 C26 3.051(7) . ?
K2 C33 3.051(4) . ?
K2 C32 3.066(3) . ?
K2 C241 3.088(9) . ?
K2 C34 3.125(4) . ?
K2 C36 3.138(4) . ?
K2 C35 3.158(4) 2_546 ?
K2 C35 3.159(4) . ?
K2 C261 3.174(10) . ?
N1 C7 1.363(8) . ?
N1 C6 1.380(7) . ?
N1 C8 1.408(7) . ?
N2 C311 1.210(11) . ?
N2 C30 1.310(8) . ?
N2 C29 1.404(7) . ?
N2 C291 1.434(9) . ?
N2 C301 1.547(11) . ?
N2 C31 1.548(8) . ?
N3 C52 1.338(5) . ?
N3 C53 1.441(5) . ?
N3 C54 1.461(5) . ?
C1 C5 1.336(7) . ?
C1 C2 1.408(7) . ?
C2 C3 1.527(7) . ?
C3 C4 1.370(7) . ?
C3 C6 1.405(8) . ?
C4 C5 1.278(7) . ?
C9 C13 1.423(5) . ?
C9 C10 1.427(5) . ?
C9 C14 1.437(5) . ?
C9 K1 3.145(3) 2_656 ?
C10 C11 1.375(5) . ?
C10 K1 3.147(4) 2_656 ?
C11 C12 1.418(5) . ?
C11 K1 3.093(4) 2_656 ?
C12 C13 1.379(5) . ?
C12 K1 3.032(4) 2_656 ?
C13 K1 3.063(4) 2_656 ?
C14 C15 1.371(5) . ?
C15 C16 1.458(5) . ?
C15 C19 1.461(5) . ?
C16 C17 1.364(5) . ?
C16 C20 1.497(5) . ?
C17 C18 1.447(5) . ?
C17 C21 1.508(5) . ?
C18 C19 1.354(5) . ?
C18 C22 1.511(5) . ?
C19 C23 1.507(5) . ?
C24 C29 1.354(10) . ?
C24 C28 1.467(13) . ?
C24 C25 1.493(12) . ?
C25 C26 1.402(11) . ?
C26 C27 1.439(13) . ?
C27 C28 1.367(13) . ?
C241 C281 1.408(14) . ?
C241 C291 1.421(12) . ?
C241 C251 1.427(14) . ?
C251 C261 1.331(14) . ?
C261 C271 1.388(16) . ?
C271 C281 1.340(14) . ?
C32 C37 1.428(5) . ?
C32 C36 1.429(5) . ?
C32 C33 1.432(5) . ?
C32 K2 3.434(3) 2_556 ?
C33 C34 1.370(5) . ?
C33 K2 3.180(4) 2_556 ?
C34 C35 1.410(5) . ?
C34 K2 3.015(4) 2_556 ?
C35 C36 1.367(5) . ?
C35 K2 3.158(4) 2_556 ?
C36 K2 3.395(4) 2_556 ?
C37 C38 1.377(5) . ?
C38 C39 1.457(4) . ?
C38 C42 1.467(4) . ?
C39 C40 1.359(5) . ?
C39 C43 1.509(5) . ?
C40 C41 1.455(5) . ?
C40 C44 1.508(5) . ?
C41 C42 1.354(5) . ?
C41 C45 1.507(5) . ?
C42 C46 1.506(5) . ?
C47 C52 1.378(5) . ?
C47 C51 1.434(6) . ?
C47 C48 1.439(6) . ?
C48 C49 1.355(6) . ?
C49 C50 1.429(7) . ?
C50 C51 1.358(6) . ?
